data_7135195
loop_
_publ_author_name
'Chorbacher, Johannes'
'Hellinger, Anna'
'Klopf, Jonas'
'Friedrich, Alexandra'
'Helten, Holger'

_publ_section_title
;
 Thienyl flanked bis(aminoborane)s as inorganic-organic hybrid AIEgens.
;
_journal_issue 88
_journal_name_full 'Chemical communications (Cambridge, England)'
_journal_page_first 17149
_journal_page_last 17152
_journal_paper_doi 10.1039/d5cc04257g
_journal_volume 61
_journal_year 2025
_chemical_formula_moiety 'C46 H60 B2 N2 S'
_chemical_formula_sum 'C46 H60 B2 N2 S'
_chemical_formula_weight 694.64
_space_group_crystal_system triclinic
_space_group_IT_number 2
_space_group_name_Hall '-P 1'
_space_group_name_H-M_alt 'P -1'
_atom_sites_solution_hydrogens geom
_atom_sites_solution_primary dual
_atom_sites_solution_secondary difmap
_audit_creation_date 2025-02-04
_audit_creation_method 'CIF-fill 1.5q (K.Radacki, 2005-25)'
_audit_update_record
;
2025-07-25 deposited with the CCDC.	2025-10-01 downloaded from the CCDC.
;
_cell_angle_alpha 75.107(2)
_cell_angle_beta 70.973(2)
_cell_angle_gamma 75.478(2)
_cell_formula_units_Z 2
_cell_length_a 10.0786(2)
_cell_length_b 15.1951(3)
_cell_length_c 15.3131(3)
_cell_measurement_reflns_used 21005
_cell_measurement_temperature 100(2)
_cell_measurement_theta_max 77.0670
_cell_measurement_theta_min 3.0640
_cell_volume 2106.45(8)
_computing_cell_refinement 'CrysAlisPro 1.171.43.124a (Rigaku OD, 2024)'
_computing_data_collection
;
 CrysAlisPro system (CCD 43.143a 64-bit (release 25-10-2024))
;
_computing_data_reduction 'CrysAlisPro 1.171.43.124a (Rigaku OD, 2024)'
_computing_molecular_graphics 'ShelXLe (Huebschle et all, 2011)'
_computing_publication_material 'SHELXL-2019/1 (Sheldrick, 2019)'
_computing_structure_refinement 'SHELXL-2019/1 (Sheldrick, 2019)'
_computing_structure_solution 'SHELXT 2018/2 (Sheldrick, 2018)''
_diffrn_ambient_environment N~2~
_diffrn_ambient_temperature 100(2)
_diffrn_detector HPA
_diffrn_detector_area_resol_mean 10.0
_diffrn_detector_type 'HyPix 6000'
_diffrn_measured_fraction_theta_full 1.000
_diffrn_measured_fraction_theta_max 0.998
_diffrn_measurement_details
;
 List of Runs (angles in degrees, time in seconds):
 --------------------------------------------------------------------------
  1  \w    -62.00  25.00   0.50    0.52    --  -47.40  57.00 106.00  174
  2  \w   -120.00 -32.00   0.50    0.52    --  -47.40 -57.00 -35.00  176
  3  \w    -24.00  62.00   0.50    0.52    --   47.40 -57.00 -35.00  172
  4  \w     33.00 120.00   0.50    0.52    --   47.40  57.00 106.00  174
  5  \w   -159.00 -71.00   0.50    2.10    --  -86.25 -57.00 -35.00  176
  6  \w    -66.00 -14.00   0.50    2.10    --  -86.25  57.00 106.00  104
  7  \w     35.00  66.00   0.50    2.10    --  107.75 -57.00 -35.00   62
  8  \w     93.00 178.00   0.50    2.10    --  107.75  57.00 106.00  170
  9  \w   -117.00 -70.00   0.50    0.52    --  -47.40-125.00  90.00   94
 10  \w   -117.00 -70.00   0.50    0.52    --  -47.40-125.00 -90.00   94
 11  \w    -91.00 -10.00   0.50    0.52    --  -47.40 125.00  30.00  162
 12  \w    -91.00 -10.00   0.50    0.52    --  -47.40 125.00  30.00  162
 13  \w     31.00  93.00   0.50    0.52    --   47.40-125.00   0.00  124
 14  \w     31.00  93.00   0.50    0.52    --   47.40-125.00-180.00  124
 15  \w    -51.00 -14.00   0.50    2.10    --  -86.25  45.00 -60.00   74
 16  \w    -71.00 -13.00   0.50    2.10    --  -86.25  61.00 -90.00  116
 17  \w     92.00 178.00   0.50    2.10    --  107.75 125.00   0.00  172
 18  \w     38.00 117.00   0.50    2.10    --  107.75-125.00-120.00  158
 19  \w     35.00 109.00   0.50    2.10    --  107.75 -94.00  30.00  148
 20  \w     38.00 117.00   0.50    2.10    --  107.75-125.00-120.00  158
 21  \w     38.00 117.00   0.50    2.10    --  107.75-125.00 120.00  158
 22  \w     35.00  71.00   0.50    2.10    --  107.75 -61.00-120.00   72
 23  \w     38.00 117.00   0.50    2.10    --  107.75-125.00 -30.00  158
 24  \w     35.00 109.00   0.50    2.10    --  107.75 -94.00 -30.00  148
 25  \w     38.00 117.00   0.50    2.10    --  107.75-125.00  30.00  158
 26  \w     95.00 178.00   0.50    2.10    --  107.75  45.00  60.00  166
 27  \w     35.00 109.00   0.50    2.10    --  107.75 -94.00 120.00  148
 28  \w     94.00 178.00   0.50    2.10    --  107.75  15.00 -90.00  168
 29  \w     38.00 117.00   0.50    2.10    --  107.75-125.00-180.00  158
 30  \w     95.00 178.00   0.50    2.10    --  107.75  45.00 120.00  166
 31  \w     35.00  93.00   0.50    2.10    --  107.75 -77.00  30.00  116
 32  \w    144.00 177.00   0.50    2.10    --  107.75  45.00   0.00   66
 33  \w     72.00 121.00   0.50    2.10    --  107.75-131.00 157.09   98
 34  \w     36.00  98.00   0.50    2.10    --  107.75 -77.00 -90.00  124
 35  \w     38.00  84.00   0.50    2.10    --  107.75 -77.00 120.00   92
 36  \w     36.00 106.00   0.50    2.10    --  107.75 -77.00-150.00  140
 37  \w     51.00  78.00   0.50    2.10    --  107.75-125.00  60.00   54
 38  \w     80.00 116.00   0.50    2.10    --  107.75-125.00  60.00   72
 39  \w     83.00 116.00   0.50    2.10    --  107.75-125.00-150.00   66
 40  \w    105.00 137.00   0.50    2.10    --  107.75  45.00  60.00   64
 41  \w    103.00 163.00   0.50    2.10    --  107.75  45.00  90.00  120
 42  \w     91.00 117.00   0.50    2.10    --  107.75-125.00 -60.00   52
 43  \w     93.00 131.00   0.50    2.10    --  107.75 125.00 -60.00   76
 44  \w    153.00 178.00   0.50    2.10    --  107.75 125.00 -60.00   50
 45  \w     51.00  77.00   0.50    2.10    --  107.75-125.00-150.00   52
 46  \w     56.00  82.00   0.50    2.10    --  107.75-125.00 -90.00   52
 47  \w     87.00 113.00   0.50    2.10    --  107.75-125.00 -90.00   52
 48  \w     41.00  89.00   0.50    2.10    --  107.75 -77.00 -30.00   96
 49  \w     38.00  68.00   0.50    2.10    --  107.75 -61.00  60.00   60
 50  \w     94.00 174.00   0.50    2.10    --  107.75  15.00 -30.00  160
 51  \w     44.00  69.00   0.50    2.10    --  107.75-125.00 -60.00   50
 52  \w     97.00 178.00   0.50    2.10    --  107.75  45.00 150.00  162
 53  \w    102.00 176.00   0.50    2.10    --  107.75  61.00-180.00  148
 54  \w    144.00 177.00   0.50    2.10    --  107.75  15.00-120.00   66
 55  \w     36.00  62.00   0.50    2.10    --  107.75 -77.00 -60.00   52
 56  \w     40.00  88.00   0.50    2.10    --  107.75 -77.00 150.00   96
 57  \w     78.00 107.00   0.50    2.10    --  107.75 -94.00-180.00   58
 58  \w     61.00  87.00   0.50    2.10    --  107.75 -94.00  60.00   52
 59  \w     39.00  65.00   0.50    2.10    --  107.75-125.00 -30.00   52
;
_diffrn_measurement_device 'four-circle diffractometer'
_diffrn_measurement_device_type 'Rigaku XtaLAB Synergy-S'
_diffrn_measurement_method '\w scans'
_diffrn_orient_matrix_type
;
 CrysAlisPro convention (1999,Acta A55,543-557)
;
_diffrn_orient_matrix_UB_11 -0.1204028000
_diffrn_orient_matrix_UB_12 0.0590274000
_diffrn_orient_matrix_UB_13 0.0642100000
_diffrn_orient_matrix_UB_21 -0.0703014000
_diffrn_orient_matrix_UB_22 0.0418344000
_diffrn_orient_matrix_UB_23 -0.0806714000
_diffrn_orient_matrix_UB_31 -0.0872196000
_diffrn_orient_matrix_UB_32 -0.0784343000
_diffrn_orient_matrix_UB_33 0.0335451000
_diffrn_radiation_monochromator 'multi-layer mirror'
_diffrn_radiation_probe x-ray
_diffrn_radiation_type CuK\a
_diffrn_radiation_wavelength 1.54184
_diffrn_radiation_xray_symbol K-L~2,3~
_diffrn_reflns_av_R_equivalents 0.0418
_diffrn_reflns_av_unetI/netI 0.0301
_diffrn_reflns_Laue_measured_fraction_full 1.000
_diffrn_reflns_Laue_measured_fraction_max 0.998
_diffrn_reflns_limit_h_max 12
_diffrn_reflns_limit_h_min -12
_diffrn_reflns_limit_k_max 17
_diffrn_reflns_limit_k_min -18
_diffrn_reflns_limit_l_max 19
_diffrn_reflns_limit_l_min -19
_diffrn_reflns_number 43661
_diffrn_reflns_point_group_measured_fraction_full 1.000
_diffrn_reflns_point_group_measured_fraction_max 0.998
_diffrn_reflns_theta_full 67.684
_diffrn_reflns_theta_max 74.504
_diffrn_reflns_theta_min 3.061
_diffrn_source 'micro-focus sealed X-ray tube'
_diffrn_source_type 'PhotonJet X-ray Source'
_exptl_absorpt_coefficient_mu 0.909
_exptl_absorpt_correction_T_max 1.000
_exptl_absorpt_correction_T_min 0.248
_exptl_absorpt_correction_type gaussian
_exptl_absorpt_process_details
;
 CrysAlisPro 1.171.43.124a (Rigaku Oxford Diffraction, 2024) Numerical 
 absorption correction based on gaussian integration over a multifaceted 
 crystal model Empirical absorption correction using spherical harmonics, 
 implemented in SCALE3 ABSPACK scaling algorithm.
;
_exptl_crystal_colour colourless
_exptl_crystal_density_diffrn 1.095
_exptl_crystal_description plate
_exptl_crystal_F_000 752
_exptl_crystal_preparation
;
 For data collection the crystal was immersed in a film of perfluoropolyether 
 oil, mounted on a polyimide loop and transferred to stream of cold nitrogen 
 (Oxford Cryostream 800).
;
_exptl_crystal_recrystallization_method 'Re-crystallisation from solvent: Hexane'
_exptl_crystal_size_max 0.460
_exptl_crystal_size_mid 0.220
_exptl_crystal_size_min 0.040
_refine_diff_density_max 0.296
_refine_diff_density_min -0.231
_refine_diff_density_rms 0.039
_refine_ls_extinction_method none
_refine_ls_goodness_of_fit_ref 1.041
_refine_ls_hydrogen_treatment constr
_refine_ls_matrix_type full
_refine_ls_number_parameters 509
_refine_ls_number_reflns 8598
_refine_ls_number_restraints 102
_refine_ls_restrained_S_all 1.043
_refine_ls_R_factor_all 0.0483
_refine_ls_R_factor_gt 0.0428
_refine_ls_shift/su_max 0.001
_refine_ls_shift/su_mean 0.000
_refine_ls_structure_factor_coef Fsqd
_refine_ls_weighting_details
;
 w=1/[\s^2^(Fo^2^)+(0.0475P)^2^+0.8075P] where P=(Fo^2^+2Fc^2^)/3
;
_refine_ls_weighting_scheme calc
_refine_ls_wR_factor_gt 0.1049
_refine_ls_wR_factor_ref 0.1081
_reflns_Friedel_coverage 0.000
_reflns_number_gt 7716
_reflns_number_total 8598
_reflns_threshold_expression 'I > 2\s(I)'
_cod_data_source_file d5cc04257g2.cif
_cod_data_source_block cmpnd_7
_cod_database_code 7135195
_shelx_shelxl_version_number 2019/1
_shelx_space_group_comment
;
 The symmetry employed for this shelxl refinement is uniquely defined by the 
 following loop, which should always be used as a source of symmetry 
 information in preference to the above space-group names. They are only 
 intended as comments.
;
_shelx_estimated_absorpt_t_min 0.680
_shelx_estimated_absorpt_t_max 0.965

loop_
_space_group_symop_operation_xyz
'x, y, z'
'-x, -y, -z'

loop_
_atom_site_label
_atom_site_type_symbol
_atom_site_fract_x
_atom_site_fract_y
_atom_site_fract_z
_atom_site_U_iso_or_equiv
_atom_site_adp_type
_atom_site_occupancy
_atom_site_site_symmetry_order
_atom_site_calc_flag
_atom_site_refinement_flags_posn
_atom_site_refinement_flags_adp
_atom_site_refinement_flags_occupancy
_atom_site_disorder_assembly
_atom_site_disorder_group
N1 N 1.03894(11) 0.84758(7) 0.19481(7) 0.0222(2) Uani 1 1 d . . . . .
H1 H 0.982481 0.880823 0.236682 0.027 Uiso 1 1 calc R U . . .
N2 N 0.37955(11) 0.75756(7) 0.38097(7) 0.0207(2) Uani 1 1 d . . . . .
H2A H 0.332642 0.750406 0.344589 0.025 Uiso 1 1 calc R U . . .
C1 C 1.18082(13) 0.86440(8) 0.16208(9) 0.0218(2) Uani 1 1 d . . . . .
C2 C 1.22490(14) 0.90727(8) 0.21534(9) 0.0247(3) Uani 1 1 d . . . . .
H2 H 1.160534 0.922935 0.272477 0.030 Uiso 1 1 calc R U . . .
C3 C 1.36150(15) 0.92747(9) 0.18619(10) 0.0281(3) Uani 1 1 d . . . . .
H3 H 1.389823 0.956301 0.223707 0.034 Uiso 1 1 calc R U . . .
C4 C 1.45618(15) 0.90595(10) 0.10320(10) 0.0309(3) Uani 1 1 d . . . . .
H4 H 1.549294 0.920327 0.082717 0.037 Uiso 1 1 calc R U . . .
C5 C 1.41312(16) 0.86302(11) 0.05028(11) 0.0352(3) Uani 1 1 d . . . . .
H5 H 1.478012 0.847626 -0.006820 0.042 Uiso 1 1 calc R U . . .
C6 C 1.27722(15) 0.84192(10) 0.07871(10) 0.0308(3) Uani 1 1 d . . . . .
H6 H 1.250058 0.812212 0.041362 0.037 Uiso 1 1 calc R U . . .
C7 C 0.80943(13) 0.78430(8) 0.23216(8) 0.0198(2) Uani 1 1 d . . . . .
C8 C 0.73487(14) 0.82652(9) 0.30993(9) 0.0239(3) Uani 1 1 d . . . . .
H8 H 0.781911 0.862311 0.328740 0.029 Uiso 1 1 calc R U . . .
C9 C 0.59510(14) 0.81828(9) 0.36071(9) 0.0237(3) Uani 1 1 d . . . . .
H9 H 0.548720 0.847630 0.413386 0.028 Uiso 1 1 calc R U . . .
C10 C 0.52287(13) 0.76672(8) 0.33414(8) 0.0194(2) Uani 1 1 d . . . . .
C11 C 0.59388(13) 0.72481(9) 0.25666(9) 0.0218(2) Uani 1 1 d . . . . .
H11 H 0.545862 0.690164 0.237199 0.026 Uiso 1 1 calc R U . . .
C12 C 0.73376(13) 0.73295(8) 0.20749(9) 0.0220(2) Uani 1 1 d . . . . .
H12 H 0.780033 0.702802 0.155369 0.026 Uiso 1 1 calc R U . . .
C13 C 0.14096(14) 0.74270(9) 0.50180(9) 0.0244(3) Uani 1 1 d . . . . .
C17 C 1.04815(12) 0.72282(8) 0.10086(8) 0.0186(2) Uani 1 1 d . . . . .
C18 C 1.04246(13) 0.74835(9) 0.00683(9) 0.0212(2) Uani 1 1 d . . . . .
C19 C 1.11362(13) 0.68720(9) -0.05455(8) 0.0220(2) Uani 1 1 d . . . . .
H19 H 1.111242 0.705605 -0.118271 0.026 Uiso 1 1 calc R U . . .
C20 C 1.18830(13) 0.59975(8) -0.02543(8) 0.0206(2) Uani 1 1 d . . . . .
C21 C 1.19114(13) 0.57483(8) 0.06786(9) 0.0205(2) Uani 1 1 d . . . . .
H21 H 1.241343 0.515529 0.089185 0.025 Uiso 1 1 calc R U . . .
C22 C 1.12194(12) 0.63489(8) 0.13111(8) 0.0190(2) Uani 1 1 d . . . . .
C23 C 1.12731(14) 0.60516(9) 0.23294(9) 0.0228(3) Uani 1 1 d . . . . .
H23 H 1.065356 0.655518 0.266964 0.027 Uiso 1 1 calc R U . . .
C24 C 1.27812(16) 0.59560(12) 0.23983(11) 0.0373(3) Uani 1 1 d . . . . .
H24A H 1.340687 0.544069 0.210534 0.056 Uiso 1 1 calc R U . . .
H24B H 1.276435 0.583498 0.306169 0.056 Uiso 1 1 calc R U . . .
H24C H 1.314095 0.653080 0.207207 0.056 Uiso 1 1 calc R U . . .
C25 C 1.0683(2) 0.51673(11) 0.28243(10) 0.0401(4) Uani 1 1 d . . . . .
H25A H 0.969471 0.525749 0.280409 0.060 Uiso 1 1 calc R U . . .
H25B H 1.070851 0.501743 0.348106 0.060 Uiso 1 1 calc R U . . .
H25C H 1.126419 0.465767 0.250636 0.060 Uiso 1 1 calc R U . . .
C26 C 1.25781(14) 0.53515(9) -0.09576(9) 0.0244(3) Uani 1 1 d . . . . .
H26 H 1.316468 0.570503 -0.153848 0.029 Uiso 1 1 calc R U . . .
C27 C 1.35639(17) 0.44901(11) -0.06155(11) 0.0382(3) Uani 1 1 d . . . . .
H27A H 1.402413 0.413245 -0.111889 0.057 Uiso 1 1 calc R U . . .
H27B H 1.300816 0.410981 -0.006621 0.057 Uiso 1 1 calc R U . . .
H27C H 1.429500 0.467249 -0.044085 0.057 Uiso 1 1 calc R U . . .
C28 C 1.14424(15) 0.50637(10) -0.12354(10) 0.0317(3) Uani 1 1 d . . . . .
H28A H 1.080544 0.561810 -0.145661 0.048 Uiso 1 1 calc R U . . .
H28B H 1.088678 0.468150 -0.068790 0.048 Uiso 1 1 calc R U . . .
H28C H 1.190826 0.470731 -0.173942 0.048 Uiso 1 1 calc R U . . .
C29 C 0.95918(15) 0.84236(9) -0.02771(9) 0.0279(3) Uani 1 1 d . . . . .
H29 H 0.911507 0.873487 0.027656 0.033 Uiso 1 1 calc R U . . .
C30 C 1.05741(18) 0.90451(11) -0.10094(13) 0.0446(4) Uani 1 1 d . . . . .
H30A H 1.106907 0.875452 -0.155963 0.067 Uiso 1 1 calc R U . . .
H30B H 1.127724 0.913216 -0.073774 0.067 Uiso 1 1 calc R U . . .
H30C H 1.000648 0.964770 -0.120109 0.067 Uiso 1 1 calc R U . . .
C31 C 0.84209(17) 0.83297(12) -0.06608(12) 0.0423(4) Uani 1 1 d . . . . .
H31A H 0.885776 0.806978 -0.123440 0.063 Uiso 1 1 calc R U . . .
H31B H 0.784096 0.894110 -0.080603 0.063 Uiso 1 1 calc R U . . .
H31C H 0.781360 0.791816 -0.018783 0.063 Uiso 1 1 calc R U . . .
C32 C 0.35606(12) 0.76901(8) 0.55519(8) 0.0187(2) Uani 1 1 d . . . . .
C33 C 0.44155(12) 0.69366(8) 0.59804(8) 0.0189(2) Uani 1 1 d . . . . .
C34 C 0.48196(13) 0.70211(8) 0.67423(8) 0.0208(2) Uani 1 1 d . . . . .
H34 H 0.540069 0.650804 0.702603 0.025 Uiso 1 1 calc R U . . .
C35 C 0.43945(13) 0.78354(9) 0.70962(8) 0.0216(2) Uani 1 1 d . . . . .
C36 C 0.35599(14) 0.85807(9) 0.66559(9) 0.0233(3) Uani 1 1 d . . . . .
H36 H 0.327033 0.914547 0.688190 0.028 Uiso 1 1 calc R U . . .
C37 C 0.31367(13) 0.85234(8) 0.58944(8) 0.0211(2) Uani 1 1 d . . . . .
C38 C 0.22330(15) 0.93642(9) 0.54360(9) 0.0267(3) Uani 1 1 d . . . . .
H38 H 0.201272 0.917672 0.492583 0.032 Uiso 1 1 calc R U . . .
C39 C 0.30390(18) 1.01693(10) 0.49789(11) 0.0374(3) Uani 1 1 d . . . . .
H39A H 0.391412 0.997156 0.450260 0.056 Uiso 1 1 calc R U . . .
H39B H 0.328548 1.036290 0.546072 0.056 Uiso 1 1 calc R U . . .
H39C H 0.243452 1.068994 0.468004 0.056 Uiso 1 1 calc R U . . .
C40 C 0.08122(16) 0.96800(11) 0.61294(11) 0.0348(3) Uani 1 1 d . . . . .
H40A H 0.025247 1.020585 0.580195 0.052 Uiso 1 1 calc R U . . .
H40B H 0.099235 0.986809 0.664029 0.052 Uiso 1 1 calc R U . . .
H40C H 0.028024 0.916870 0.639058 0.052 Uiso 1 1 calc R U . . .
C41 C 0.47983(15) 0.79426(9) 0.79360(9) 0.0262(3) Uani 1 1 d . . . . .
H41 H 0.390261 0.822027 0.837231 0.031 Uiso 1 1 calc R U . . .
C42 C 0.5816(2) 0.86215(12) 0.76288(12) 0.0462(4) Uani 1 1 d . . . . .
H42A H 0.671450 0.837130 0.720242 0.069 Uiso 1 1 calc R U . . .
H42B H 0.600428 0.871827 0.818280 0.069 Uiso 1 1 calc R U . . .
H42C H 0.538605 0.921332 0.730287 0.069 Uiso 1 1 calc R U . . .
C43 C 0.53985(17) 0.70382(10) 0.84956(10) 0.0330(3) Uani 1 1 d . . . . .
H43A H 0.472060 0.661313 0.869792 0.050 Uiso 1 1 calc R U . . .
H43B H 0.555547 0.715905 0.904952 0.050 Uiso 1 1 calc R U . . .
H43C H 0.630677 0.675863 0.810060 0.050 Uiso 1 1 calc R U . . .
C44 C 0.48654(13) 0.60102(8) 0.56569(8) 0.0203(2) Uani 1 1 d . . . . .
H44 H 0.446220 0.608084 0.512116 0.024 Uiso 1 1 calc R U . . .
C45 C 0.42309(15) 0.52485(9) 0.64381(9) 0.0256(3) Uani 1 1 d . . . . .
H45A H 0.318780 0.542213 0.662619 0.038 Uiso 1 1 calc R U . . .
H45B H 0.458955 0.517007 0.698140 0.038 Uiso 1 1 calc R U . . .
H45C H 0.450903 0.466547 0.620723 0.038 Uiso 1 1 calc R U . . .
C46 C 0.64898(14) 0.57449(9) 0.52897(9) 0.0255(3) Uani 1 1 d . . . . .
H46A H 0.673695 0.513811 0.510845 0.038 Uiso 1 1 calc R U . . .
H46B H 0.692576 0.571641 0.578476 0.038 Uiso 1 1 calc R U . . .
H46C H 0.684627 0.621022 0.474097 0.038 Uiso 1 1 calc R U . . .
B1 B 0.96917(15) 0.78874(9) 0.17438(9) 0.0202(3) Uani 1 1 d . . . . .
B2 B 0.29776(14) 0.75774(9) 0.47513(10) 0.0195(3) Uani 1 1 d . . . . .
S1A S 0.0343(2) 0.7258(2) 0.60886(17) 0.0314(4) Uani 0.4831(19) 1 d D U P A 1
C14A C -0.1035(4) 0.7130(3) 0.5746(3) 0.0293(7) Uani 0.4831(19) 1 d D U P A 1
H14A H -0.193106 0.701715 0.616831 0.035 Uiso 0.4831(19) 1 calc R U P A 1
C15A C -0.0703(4) 0.7209(3) 0.4803(3) 0.0296(6) Uani 0.4831(19) 1 d D U P A 1
H15A H -0.134740 0.717294 0.448380 0.035 Uiso 0.4831(19) 1 calc R U P A 1
C16A C 0.0733(7) 0.7353(6) 0.4340(7) 0.0307(10) Uani 0.4831(19) 1 d D U P A 1
H16A H 0.117902 0.739461 0.368372 0.037 Uiso 0.4831(19) 1 calc R U P A 1
S1B S 0.04357(15) 0.74891(11) 0.43051(13) 0.0272(3) Uani 0.5169(19) 1 d D U P A 2
C14B C -0.1072(4) 0.7287(2) 0.5183(3) 0.0287(6) Uani 0.5169(19) 1 d D U P A 2
H14B H -0.193765 0.725244 0.508196 0.034 Uiso 0.5169(19) 1 calc R U P A 2
C15B C -0.0885(4) 0.7180(3) 0.6047(3) 0.0313(7) Uani 0.5169(19) 1 d D U P A 2
H15B H -0.160690 0.707074 0.662353 0.038 Uiso 0.5169(19) 1 calc R U P A 2
C16B C 0.0543(10) 0.7254(9) 0.5980(7) 0.0306(10) Uani 0.5169(19) 1 d D U P A 2
H16B H 0.087598 0.719451 0.650888 0.037 Uiso 0.5169(19) 1 calc R U P A 2

loop_
_atom_site_aniso_label
_atom_site_aniso_U_11
_atom_site_aniso_U_22
_atom_site_aniso_U_33
_atom_site_aniso_U_23
_atom_site_aniso_U_13
_atom_site_aniso_U_12
N1 0.0211(5) 0.0220(5) 0.0226(5) -0.0094(4) -0.0019(4) -0.0028(4)
N2 0.0195(5) 0.0277(5) 0.0182(5) -0.0074(4) -0.0072(4) -0.0046(4)
C1 0.0218(6) 0.0183(5) 0.0239(6) -0.0023(5) -0.0061(5) -0.0038(5)
C2 0.0272(6) 0.0206(6) 0.0263(6) -0.0051(5) -0.0084(5) -0.0026(5)
C3 0.0304(7) 0.0236(6) 0.0351(7) -0.0035(5) -0.0157(6) -0.0069(5)
C4 0.0256(7) 0.0309(7) 0.0367(8) -0.0022(6) -0.0093(6) -0.0094(6)
C5 0.0282(7) 0.0462(8) 0.0313(7) -0.0131(6) 0.0008(6) -0.0134(6)
C6 0.0283(7) 0.0393(8) 0.0284(7) -0.0120(6) -0.0037(5) -0.0125(6)
C7 0.0222(6) 0.0181(5) 0.0182(6) -0.0037(4) -0.0057(5) -0.0017(5)
C8 0.0238(6) 0.0265(6) 0.0244(6) -0.0106(5) -0.0046(5) -0.0069(5)
C9 0.0234(6) 0.0285(6) 0.0205(6) -0.0121(5) -0.0022(5) -0.0048(5)
C10 0.0194(6) 0.0208(5) 0.0168(5) -0.0031(4) -0.0052(4) -0.0022(4)
C11 0.0237(6) 0.0244(6) 0.0206(6) -0.0079(5) -0.0068(5) -0.0055(5)
C12 0.0237(6) 0.0223(6) 0.0197(6) -0.0086(5) -0.0040(5) -0.0018(5)
C13 0.0209(6) 0.0220(6) 0.0302(7) -0.0036(5) -0.0082(5) -0.0036(5)
C17 0.0166(5) 0.0212(6) 0.0180(6) -0.0052(4) -0.0029(4) -0.0045(4)
C18 0.0195(6) 0.0240(6) 0.0195(6) -0.0042(5) -0.0050(5) -0.0035(5)
C19 0.0228(6) 0.0280(6) 0.0162(5) -0.0054(5) -0.0052(5) -0.0054(5)
C20 0.0180(6) 0.0245(6) 0.0204(6) -0.0088(5) -0.0017(5) -0.0062(5)
C21 0.0198(6) 0.0198(5) 0.0222(6) -0.0058(5) -0.0057(5) -0.0027(5)
C22 0.0181(6) 0.0215(6) 0.0191(6) -0.0054(5) -0.0056(4) -0.0044(5)
C23 0.0261(6) 0.0229(6) 0.0194(6) -0.0065(5) -0.0081(5) 0.0004(5)
C24 0.0328(8) 0.0516(9) 0.0299(7) -0.0045(7) -0.0174(6) -0.0036(7)
C25 0.0602(10) 0.0398(8) 0.0235(7) 0.0013(6) -0.0135(7) -0.0201(8)
C26 0.0244(6) 0.0287(6) 0.0214(6) -0.0118(5) -0.0009(5) -0.0074(5)
C27 0.0373(8) 0.0391(8) 0.0405(8) -0.0260(7) -0.0108(7) 0.0076(6)
C28 0.0305(7) 0.0387(8) 0.0319(7) -0.0192(6) -0.0047(6) -0.0095(6)
C29 0.0298(7) 0.0275(6) 0.0207(6) -0.0034(5) -0.0070(5) 0.0033(5)
C30 0.0401(9) 0.0316(8) 0.0494(10) 0.0096(7) -0.0129(7) -0.0015(7)
C31 0.0322(8) 0.0460(9) 0.0446(9) -0.0005(7) -0.0196(7) 0.0035(7)
C32 0.0170(5) 0.0234(6) 0.0158(5) -0.0061(4) -0.0026(4) -0.0040(4)
C33 0.0181(5) 0.0217(6) 0.0176(5) -0.0056(4) -0.0032(4) -0.0051(4)
C34 0.0215(6) 0.0221(6) 0.0201(6) -0.0052(5) -0.0076(5) -0.0027(5)
C35 0.0231(6) 0.0258(6) 0.0184(6) -0.0071(5) -0.0060(5) -0.0057(5)
C36 0.0276(6) 0.0224(6) 0.0212(6) -0.0103(5) -0.0068(5) -0.0009(5)
C37 0.0211(6) 0.0233(6) 0.0182(6) -0.0070(5) -0.0039(5) -0.0016(5)
C38 0.0310(7) 0.0261(6) 0.0241(6) -0.0110(5) -0.0117(5) 0.0045(5)
C39 0.0432(9) 0.0277(7) 0.0339(8) -0.0026(6) -0.0096(7) 0.0018(6)
C40 0.0290(7) 0.0373(8) 0.0355(8) -0.0123(6) -0.0115(6) 0.0074(6)
C41 0.0325(7) 0.0290(6) 0.0217(6) -0.0111(5) -0.0116(5) -0.0020(5)
C42 0.0771(13) 0.0414(9) 0.0390(9) -0.0004(7) -0.0330(9) -0.0293(9)
C43 0.0469(9) 0.0334(7) 0.0283(7) -0.0047(6) -0.0209(6) -0.0116(6)
C44 0.0226(6) 0.0216(6) 0.0197(6) -0.0075(5) -0.0080(5) -0.0025(5)
C45 0.0308(7) 0.0248(6) 0.0236(6) -0.0071(5) -0.0078(5) -0.0066(5)
C46 0.0240(6) 0.0258(6) 0.0282(7) -0.0108(5) -0.0068(5) -0.0021(5)
B1 0.0225(7) 0.0187(6) 0.0176(6) -0.0017(5) -0.0061(5) -0.0015(5)
B2 0.0192(6) 0.0197(6) 0.0203(6) -0.0053(5) -0.0067(5) -0.0017(5)
S1A 0.0236(7) 0.0452(5) 0.0239(6) -0.0083(5) 0.0012(5) -0.0124(6)
C14A 0.0201(10) 0.0371(11) 0.0311(15) -0.0039(12) -0.0046(12) -0.0119(9)
C15A 0.0237(12) 0.0351(11) 0.0315(13) -0.0002(11) -0.0093(10) -0.0126(10)
C16A 0.0218(18) 0.0358(16) 0.0338(15) -0.0012(13) -0.0055(15) -0.0127(14)
S1B 0.0236(6) 0.0353(6) 0.0287(4) -0.0088(4) -0.0105(4) -0.0090(4)
C14B 0.0210(11) 0.0332(10) 0.0320(14) -0.0038(11) -0.0050(11) -0.0108(9)
C15B 0.0228(11) 0.0369(10) 0.0299(14) -0.0021(11) -0.0022(10) -0.0090(9)
C16B 0.0190(17) 0.0435(15) 0.0304(19) -0.0049(15) -0.0061(14) -0.0112(14)

loop_
_atom_type_symbol
_atom_type_description
_atom_type_scat_dispersion_real
_atom_type_scat_dispersion_imag
_atom_type_scat_source
C C 0.0181 0.0091 'International Tables Vol C Tables 4.2.6.8 and 6.1.1.4'
H H 0.0000 0.0000 'International Tables Vol C Tables 4.2.6.8 and 6.1.1.4'
B B 0.0090 0.0039 'International Tables Vol C Tables 4.2.6.8 and 6.1.1.4'
N N 0.0311 0.0180 'International Tables Vol C Tables 4.2.6.8 and 6.1.1.4'
S S 0.3331 0.5567 'International Tables Vol C Tables 4.2.6.8 and 6.1.1.4'

loop_
_exptl_crystal_face_index_h
_exptl_crystal_face_index_k
_exptl_crystal_face_index_l
_exptl_crystal_face_perp_dist
-1 -2 -1 0.1079
1 2 1 0.1096
0 0 1 0.0198
0 0 -1 0.0176
2 -1 1 0.1750
-1 -2 0 0.1075
0 2 -1 0.0722
0 -2 1 0.1102

loop_
_geom_angle_atom_site_label_1
_geom_angle_atom_site_label_2
_geom_angle_atom_site_label_3
_geom_angle
_geom_angle_site_symmetry_1
_geom_angle_site_symmetry_3
_geom_angle_publ_flag
B1 N1 C1 133.51(11) . . ?
B1 N1 H1 113.2 . . ?
C1 N1 H1 113.2 . . ?
B2 N2 C10 131.93(10) . . ?
B2 N2 H2A 114.0 . . ?
C10 N2 H2A 114.0 . . ?
C6 C1 C2 118.41(12) . . ?
C6 C1 N1 123.43(11) . . ?
C2 C1 N1 118.15(11) . . ?
C3 C2 C1 121.03(12) . . ?
C3 C2 H2 119.5 . . ?
C1 C2 H2 119.5 . . ?
C4 C3 C2 120.42(12) . . ?
C4 C3 H3 119.8 . . ?
C2 C3 H3 119.8 . . ?
C3 C4 C5 118.77(13) . . ?
C3 C4 H4 120.6 . . ?
C5 C4 H4 120.6 . . ?
C4 C5 C6 121.50(14) . . ?
C4 C5 H5 119.2 . . ?
C6 C5 H5 119.2 . . ?
C5 C6 C1 119.86(13) . . ?
C5 C6 H6 120.1 . . ?
C1 C6 H6 120.1 . . ?
C8 C7 C12 115.86(11) . . ?
C8 C7 B1 124.81(11) . . ?
C12 C7 B1 119.32(11) . . ?
C9 C8 C7 122.80(11) . . ?
C9 C8 H8 118.6 . . ?
C7 C8 H8 118.6 . . ?
C8 C9 C10 119.83(11) . . ?
C8 C9 H9 120.1 . . ?
C10 C9 H9 120.1 . . ?
C11 C10 C9 118.57(11) . . ?
C11 C10 N2 118.58(11) . . ?
C9 C10 N2 122.82(11) . . ?
C12 C11 C10 120.79(11) . . ?
C12 C11 H11 119.6 . . ?
C10 C11 H11 119.6 . . ?
C11 C12 C7 122.14(11) . . ?
C11 C12 H12 118.9 . . ?
C7 C12 H12 118.9 . . ?
C16B C13 B2 122.5(5) . . ?
C16A C13 B2 123.6(3) . . ?
C16A C13 S1A 110.8(3) . . ?
B2 C13 S1A 125.41(14) . . ?
C16B C13 S1B 109.0(4) . . ?
B2 C13 S1B 128.38(12) . . ?
C22 C17 C18 118.92(11) . . ?
C22 C17 B1 118.90(10) . . ?
C18 C17 B1 122.14(11) . . ?
C19 C18 C17 119.54(11) . . ?
C19 C18 C29 120.13(11) . . ?
C17 C18 C29 120.33(11) . . ?
C18 C19 C20 122.04(11) . . ?
C18 C19 H19 119.0 . . ?
C20 C19 H19 119.0 . . ?
C21 C20 C19 117.85(11) . . ?
C21 C20 C26 123.25(11) . . ?
C19 C20 C26 118.87(11) . . ?
C20 C21 C22 121.58(11) . . ?
C20 C21 H21 119.2 . . ?
C22 C21 H21 119.2 . . ?
C21 C22 C17 120.06(11) . . ?
C21 C22 C23 120.12(11) . . ?
C17 C22 C23 119.83(10) . . ?
C25 C23 C22 112.57(10) . . ?
C25 C23 C24 110.92(12) . . ?
C22 C23 C24 111.25(11) . . ?
C25 C23 H23 107.3 . . ?
C22 C23 H23 107.3 . . ?
C24 C23 H23 107.3 . . ?
C23 C24 H24A 109.5 . . ?
C23 C24 H24B 109.5 . . ?
H24A C24 H24B 109.5 . . ?
C23 C24 H24C 109.5 . . ?
H24A C24 H24C 109.5 . . ?
H24B C24 H24C 109.5 . . ?
C23 C25 H25A 109.5 . . ?
C23 C25 H25B 109.5 . . ?
H25A C25 H25B 109.5 . . ?
C23 C25 H25C 109.5 . . ?
H25A C25 H25C 109.5 . . ?
H25B C25 H25C 109.5 . . ?
C27 C26 C20 114.04(11) . . ?
C27 C26 C28 109.31(11) . . ?
C20 C26 C28 110.67(10) . . ?
C27 C26 H26 107.5 . . ?
C20 C26 H26 107.5 . . ?
C28 C26 H26 107.5 . . ?
C26 C27 H27A 109.5 . . ?
C26 C27 H27B 109.5 . . ?
H27A C27 H27B 109.5 . . ?
C26 C27 H27C 109.5 . . ?
H27A C27 H27C 109.5 . . ?
H27B C27 H27C 109.5 . . ?
C26 C28 H28A 109.5 . . ?
C26 C28 H28B 109.5 . . ?
H28A C28 H28B 109.5 . . ?
C26 C28 H28C 109.5 . . ?
H28A C28 H28C 109.5 . . ?
H28B C28 H28C 109.5 . . ?
C18 C29 C30 111.77(11) . . ?
C18 C29 C31 111.99(12) . . ?
C30 C29 C31 110.53(12) . . ?
C18 C29 H29 107.4 . . ?
C30 C29 H29 107.4 . . ?
C31 C29 H29 107.4 . . ?
C29 C30 H30A 109.5 . . ?
C29 C30 H30B 109.5 . . ?
H30A C30 H30B 109.5 . . ?
C29 C30 H30C 109.5 . . ?
H30A C30 H30C 109.5 . . ?
H30B C30 H30C 109.5 . . ?
C29 C31 H31A 109.5 . . ?
C29 C31 H31B 109.5 . . ?
H31A C31 H31B 109.5 . . ?
C29 C31 H31C 109.5 . . ?
H31A C31 H31C 109.5 . . ?
H31B C31 H31C 109.5 . . ?
C33 C32 C37 119.11(11) . . ?
C33 C32 B2 120.29(10) . . ?
C37 C32 B2 120.41(11) . . ?
C34 C33 C32 119.71(11) . . ?
C34 C33 C44 119.03(11) . . ?
C32 C33 C44 121.21(10) . . ?
C35 C34 C33 121.86(11) . . ?
C35 C34 H34 119.1 . . ?
C33 C34 H34 119.1 . . ?
C34 C35 C36 117.72(11) . . ?
C34 C35 C41 123.02(11) . . ?
C36 C35 C41 119.26(11) . . ?
C35 C36 C37 122.09(11) . . ?
C35 C36 H36 119.0 . . ?
C37 C36 H36 119.0 . . ?
C36 C37 C32 119.50(11) . . ?
C36 C37 C38 119.76(11) . . ?
C32 C37 C38 120.74(11) . . ?
C37 C38 C39 111.83(11) . . ?
C37 C38 C40 112.14(11) . . ?
C39 C38 C40 110.19(12) . . ?
C37 C38 H38 107.5 . . ?
C39 C38 H38 107.5 . . ?
C40 C38 H38 107.5 . . ?
C38 C39 H39A 109.5 . . ?
C38 C39 H39B 109.5 . . ?
H39A C39 H39B 109.5 . . ?
C38 C39 H39C 109.5 . . ?
H39A C39 H39C 109.5 . . ?
H39B C39 H39C 109.5 . . ?
C38 C40 H40A 109.5 . . ?
C38 C40 H40B 109.5 . . ?
H40A C40 H40B 109.5 . . ?
C38 C40 H40C 109.5 . . ?
H40A C40 H40C 109.5 . . ?
H40B C40 H40C 109.5 . . ?
C43 C41 C42 110.59(12) . . ?
C43 C41 C35 114.43(11) . . ?
C42 C41 C35 110.64(11) . . ?
C43 C41 H41 106.9 . . ?
C42 C41 H41 106.9 . . ?
C35 C41 H41 106.9 . . ?
C41 C42 H42A 109.5 . . ?
C41 C42 H42B 109.5 . . ?
H42A C42 H42B 109.5 . . ?
C41 C42 H42C 109.5 . . ?
H42A C42 H42C 109.5 . . ?
H42B C42 H42C 109.5 . . ?
C41 C43 H43A 109.5 . . ?
C41 C43 H43B 109.5 . . ?
H43A C43 H43B 109.5 . . ?
C41 C43 H43C 109.5 . . ?
H43A C43 H43C 109.5 . . ?
H43B C43 H43C 109.5 . . ?
C33 C44 C45 110.99(10) . . ?
C33 C44 C46 111.93(10) . . ?
C45 C44 C46 111.66(10) . . ?
C33 C44 H44 107.3 . . ?
C45 C44 H44 107.3 . . ?
C46 C44 H44 107.3 . . ?
C44 C45 H45A 109.5 . . ?
C44 C45 H45B 109.5 . . ?
H45A C45 H45B 109.5 . . ?
C44 C45 H45C 109.5 . . ?
H45A C45 H45C 109.5 . . ?
H45B C45 H45C 109.5 . . ?
C44 C46 H46A 109.5 . . ?
C44 C46 H46B 109.5 . . ?
H46A C46 H46B 109.5 . . ?
C44 C46 H46C 109.5 . . ?
H46A C46 H46C 109.5 . . ?
H46B C46 H46C 109.5 . . ?
N1 B1 C7 118.25(11) . . ?
N1 B1 C17 122.58(11) . . ?
C7 B1 C17 119.04(10) . . ?
N2 B2 C13 117.10(11) . . ?
N2 B2 C32 124.40(11) . . ?
C13 B2 C32 118.47(11) . . ?
C13 S1A C14A 94.5(2) . . ?
C15A C14A S1A 112.0(3) . . ?
C15A C14A H14A 124.0 . . ?
S1A C14A H14A 124.0 . . ?
C14A C15A C16A 112.3(5) . . ?
C14A C15A H15A 123.9 . . ?
C16A C15A H15A 123.9 . . ?
C15A C16A C13 110.3(7) . . ?
C15A C16A H16A 124.9 . . ?
C13 C16A H16A 124.9 . . ?
C13 S1B C14B 95.35(18) . . ?
C15B C14B S1B 111.7(3) . . ?
C15B C14B H14B 124.2 . . ?
S1B C14B H14B 124.2 . . ?
C14B C15B C16B 111.6(6) . . ?
C14B C15B H15B 124.2 . . ?
C16B C15B H15B 124.2 . . ?
C15B C16B C13 112.3(8) . . ?
C15B C16B H16B 123.8 . . ?
C13 C16B H16B 123.8 . . ?

loop_
_geom_bond_atom_site_label_1
_geom_bond_atom_site_label_2
_geom_bond_distance
_geom_bond_site_symmetry_2
_geom_bond_publ_flag
N1 B1 1.4124(17) . ?
N1 C1 1.4182(16) . ?
N1 H1 0.8800 . ?
N2 B2 1.4086(17) . ?
N2 C10 1.4122(16) . ?
N2 H2A 0.8800 . ?
C1 C6 1.3927(19) . ?
C1 C2 1.3934(18) . ?
C2 C3 1.3891(19) . ?
C2 H2 0.9500 . ?
C3 C4 1.378(2) . ?
C3 H3 0.9500 . ?
C4 C5 1.383(2) . ?
C4 H4 0.9500 . ?
C5 C6 1.389(2) . ?
C5 H5 0.9500 . ?
C6 H6 0.9500 . ?
C7 C8 1.4005(17) . ?
C7 C12 1.4040(17) . ?
C7 B1 1.5731(18) . ?
C8 C9 1.3889(18) . ?
C8 H8 0.9500 . ?
C9 C10 1.3973(17) . ?
C9 H9 0.9500 . ?
C10 C11 1.3899(17) . ?
C11 C12 1.3846(18) . ?
C11 H11 0.9500 . ?
C12 H12 0.9500 . ?
C13 C16B 1.442(10) . ?
C13 C16A 1.455(9) . ?
C13 B2 1.5585(18) . ?
C13 S1A 1.638(2) . ?
C13 S1B 1.662(2) . ?
C17 C22 1.4004(17) . ?
C17 C18 1.4081(17) . ?
C17 B1 1.5810(18) . ?
C18 C19 1.3916(17) . ?
C18 C29 1.5246(17) . ?
C19 C20 1.3941(18) . ?
C19 H19 0.9500 . ?
C20 C21 1.3885(17) . ?
C20 C26 1.5235(16) . ?
C21 C22 1.3971(17) . ?
C21 H21 0.9500 . ?
C22 C23 1.5230(16) . ?
C23 C25 1.5224(19) . ?
C23 C24 1.5259(19) . ?
C23 H23 1.0000 . ?
C24 H24A 0.9800 . ?
C24 H24B 0.9800 . ?
C24 H24C 0.9800 . ?
C25 H25A 0.9800 . ?
C25 H25B 0.9800 . ?
C25 H25C 0.9800 . ?
C26 C27 1.520(2) . ?
C26 C28 1.5319(18) . ?
C26 H26 1.0000 . ?
C27 H27A 0.9800 . ?
C27 H27B 0.9800 . ?
C27 H27C 0.9800 . ?
C28 H28A 0.9800 . ?
C28 H28B 0.9800 . ?
C28 H28C 0.9800 . ?
C29 C30 1.527(2) . ?
C29 C31 1.529(2) . ?
C29 H29 1.0000 . ?
C30 H30A 0.9800 . ?
C30 H30B 0.9800 . ?
C30 H30C 0.9800 . ?
C31 H31A 0.9800 . ?
C31 H31B 0.9800 . ?
C31 H31C 0.9800 . ?
C32 C33 1.4041(17) . ?
C32 C37 1.4089(17) . ?
C32 B2 1.5830(17) . ?
C33 C34 1.3988(16) . ?
C33 C44 1.5247(16) . ?
C34 C35 1.3913(17) . ?
C34 H34 0.9500 . ?
C35 C36 1.3944(18) . ?
C35 C41 1.5259(16) . ?
C36 C37 1.3944(17) . ?
C36 H36 0.9500 . ?
C37 C38 1.5254(17) . ?
C38 C39 1.528(2) . ?
C38 C40 1.5278(19) . ?
C38 H38 1.0000 . ?
C39 H39A 0.9800 . ?
C39 H39B 0.9800 . ?
C39 H39C 0.9800 . ?
C40 H40A 0.9800 . ?
C40 H40B 0.9800 . ?
C40 H40C 0.9800 . ?
C41 C43 1.5179(19) . ?
C41 C42 1.518(2) . ?
C41 H41 1.0000 . ?
C42 H42A 0.9800 . ?
C42 H42B 0.9800 . ?
C42 H42C 0.9800 . ?
C43 H43A 0.9800 . ?
C43 H43B 0.9800 . ?
C43 H43C 0.9800 . ?
C44 C45 1.5297(17) . ?
C44 C46 1.5311(17) . ?
C44 H44 1.0000 . ?
C45 H45A 0.9800 . ?
C45 H45B 0.9800 . ?
C45 H45C 0.9800 . ?
C46 H46A 0.9800 . ?
C46 H46B 0.9800 . ?
C46 H46C 0.9800 . ?
S1A C14A 1.705(5) . ?
C14A C15A 1.352(5) . ?
C14A H14A 0.9500 . ?
C15A C16A 1.434(8) . ?
C15A H15A 0.9500 . ?
C16A H16A 0.9500 . ?
S1B C14B 1.704(4) . ?
C14B C15B 1.360(5) . ?
C14B H14B 0.9500 . ?
C15B C16B 1.439(10) . ?
C15B H15B 0.9500 . ?
C16B H16B 0.9500 . ?

loop_
_geom_torsion_atom_site_label_1
_geom_torsion_atom_site_label_2
_geom_torsion_atom_site_label_3
_geom_torsion_atom_site_label_4
_geom_torsion
_geom_torsion_site_symmetry_1
_geom_torsion_site_symmetry_2
_geom_torsion_site_symmetry_3
_geom_torsion_site_symmetry_4
_geom_torsion_publ_flag
B1 N1 C1 C6 19.2(2) . . . . ?
B1 N1 C1 C2 -162.13(13) . . . . ?
C6 C1 C2 C3 0.15(19) . . . . ?
N1 C1 C2 C3 -178.64(11) . . . . ?
C1 C2 C3 C4 0.5(2) . . . . ?
C2 C3 C4 C5 -0.7(2) . . . . ?
C3 C4 C5 C6 0.4(2) . . . . ?
C4 C5 C6 C1 0.2(2) . . . . ?
C2 C1 C6 C5 -0.5(2) . . . . ?
N1 C1 C6 C5 178.22(13) . . . . ?
C12 C7 C8 C9 0.45(19) . . . . ?
B1 C7 C8 C9 -177.89(12) . . . . ?
C7 C8 C9 C10 -0.5(2) . . . . ?
C8 C9 C10 C11 -0.08(19) . . . . ?
C8 C9 C10 N2 -178.23(11) . . . . ?
B2 N2 C10 C11 151.68(13) . . . . ?
B2 N2 C10 C9 -30.2(2) . . . . ?
C9 C10 C11 C12 0.79(18) . . . . ?
N2 C10 C11 C12 179.01(11) . . . . ?
C10 C11 C12 C7 -0.91(19) . . . . ?
C8 C7 C12 C11 0.28(18) . . . . ?
B1 C7 C12 C11 178.71(11) . . . . ?
C22 C17 C18 C19 -2.01(17) . . . . ?
B1 C17 C18 C19 -179.69(11) . . . . ?
C22 C17 C18 C29 178.08(11) . . . . ?
B1 C17 C18 C29 0.41(18) . . . . ?
C17 C18 C19 C20 1.59(18) . . . . ?
C29 C18 C19 C20 -178.51(11) . . . . ?
C18 C19 C20 C21 -0.53(18) . . . . ?
C18 C19 C20 C26 177.27(11) . . . . ?
C19 C20 C21 C22 -0.07(18) . . . . ?
C26 C20 C21 C22 -177.76(11) . . . . ?
C20 C21 C22 C17 -0.41(18) . . . . ?
C20 C21 C22 C23 179.98(11) . . . . ?
C18 C17 C22 C21 1.45(17) . . . . ?
B1 C17 C22 C21 179.20(11) . . . . ?
C18 C17 C22 C23 -178.94(11) . . . . ?
B1 C17 C22 C23 -1.18(16) . . . . ?
C21 C22 C23 C25 -57.82(16) . . . . ?
C17 C22 C23 C25 122.57(13) . . . . ?
C21 C22 C23 C24 67.39(15) . . . . ?
C17 C22 C23 C24 -112.22(13) . . . . ?
C21 C20 C26 C27 -12.09(18) . . . . ?
C19 C20 C26 C27 170.24(12) . . . . ?
C21 C20 C26 C28 111.64(14) . . . . ?
C19 C20 C26 C28 -66.03(15) . . . . ?
C19 C18 C29 C30 -65.95(17) . . . . ?
C17 C18 C29 C30 113.95(14) . . . . ?
C19 C18 C29 C31 58.70(16) . . . . ?
C17 C18 C29 C31 -121.40(13) . . . . ?
C37 C32 C33 C34 0.62(17) . . . . ?
B2 C32 C33 C34 -174.40(11) . . . . ?
C37 C32 C33 C44 178.09(11) . . . . ?
B2 C32 C33 C44 3.07(17) . . . . ?
C32 C33 C34 C35 0.20(18) . . . . ?
C44 C33 C34 C35 -177.32(11) . . . . ?
C33 C34 C35 C36 -0.94(19) . . . . ?
C33 C34 C35 C41 178.97(12) . . . . ?
C34 C35 C36 C37 0.88(19) . . . . ?
C41 C35 C36 C37 -179.04(12) . . . . ?
C35 C36 C37 C32 -0.08(19) . . . . ?
C35 C36 C37 C38 -179.53(12) . . . . ?
C33 C32 C37 C36 -0.68(18) . . . . ?
B2 C32 C37 C36 174.33(11) . . . . ?
C33 C32 C37 C38 178.76(11) . . . . ?
B2 C32 C37 C38 -6.22(18) . . . . ?
C36 C37 C38 C39 64.43(16) . . . . ?
C32 C37 C38 C39 -115.01(13) . . . . ?
C36 C37 C38 C40 -59.93(16) . . . . ?
C32 C37 C38 C40 120.63(13) . . . . ?
C34 C35 C41 C43 -13.57(19) . . . . ?
C36 C35 C41 C43 166.34(12) . . . . ?
C34 C35 C41 C42 112.15(15) . . . . ?
C36 C35 C41 C42 -67.94(17) . . . . ?
C34 C33 C44 C45 61.71(14) . . . . ?
C32 C33 C44 C45 -115.78(12) . . . . ?
C34 C33 C44 C46 -63.79(14) . . . . ?
C32 C33 C44 C46 118.73(12) . . . . ?
C1 N1 B1 C7 175.49(12) . . . . ?
C1 N1 B1 C17 -0.4(2) . . . . ?
C8 C7 B1 N1 -7.46(18) . . . . ?
C12 C7 B1 N1 174.26(11) . . . . ?
C8 C7 B1 C17 168.60(11) . . . . ?
C12 C7 B1 C17 -9.68(17) . . . . ?
C22 C17 B1 N1 86.07(15) . . . . ?
C18 C17 B1 N1 -96.25(15) . . . . ?
C22 C17 B1 C7 -89.81(14) . . . . ?
C18 C17 B1 C7 87.87(14) . . . . ?
C10 N2 B2 C13 -178.27(11) . . . . ?
C10 N2 B2 C32 -0.2(2) . . . . ?
C16B C13 B2 N2 169.0(6) . . . . ?
C16A C13 B2 N2 -4.5(4) . . . . ?
S1A C13 B2 N2 170.92(17) . . . . ?
S1B C13 B2 N2 -14.67(19) . . . . ?
C16B C13 B2 C32 -9.2(6) . . . . ?
C16A C13 B2 C32 177.3(4) . . . . ?
S1A C13 B2 C32 -7.2(2) . . . . ?
S1B C13 B2 C32 167.18(12) . . . . ?
C33 C32 B2 N2 -78.17(16) . . . . ?
C37 C32 B2 N2 106.88(14) . . . . ?
C33 C32 B2 C13 99.83(14) . . . . ?
C37 C32 B2 C13 -75.12(15) . . . . ?
C16A C13 S1A C14A -2.2(4) . . . . ?
B2 C13 S1A C14A -178.15(18) . . . . ?
C13 S1A C14A C15A 0.4(4) . . . . ?
S1A C14A C15A C16A 1.7(5) . . . . ?
C14A C15A C16A C13 -3.2(7) . . . . ?
B2 C13 C16A C15A 179.5(3) . . . . ?
S1A C13 C16A C15A 3.4(6) . . . . ?
C16B C13 S1B C14B -0.7(6) . . . . ?
B2 C13 S1B C14B -177.48(16) . . . . ?
C13 S1B C14B C15B 1.0(3) . . . . ?
S1B C14B C15B C16B -0.9(7) . . . . ?
C14B C15B C16B C13 0.4(11) . . . . ?
B2 C13 C16B C15B 177.3(5) . . . . ?
S1B C13 C16B C15B 0.3(10) . . . . ?
